data_7018832
loop_
_publ_author_name
'Wright, William R. H.'
'Batsanov, Andrei S.'
'Messinis, Antonis M.'
'Howard, Judith A. K.'
'Tooze, Robert P.'
'Hanton, Martin J.'
'Dyer, Philip W.'

_publ_section_title
;
 Application of molybdenum bis(imido) complexes in ethylene dimerisation
 catalysis.
;
_journal_issue 18
_journal_name_full 'Dalton transactions (Cambridge, England : 2003)'
_journal_page_first 5502
_journal_page_last 5511
_journal_paper_doi 10.1039/c2dt12061e
_journal_volume 41
_journal_year 2012
_chemical_formula_moiety 'C32 H54 Mo N4'
_chemical_formula_sum 'C32 H54 Mo N4'
_chemical_formula_weight 590.73
_chemical_name_systematic
; bis(2,6-diisopropylphenyl)imido-bis(tert-butylamino)-
molybdenum
;
_space_group_IT_number 61
_symmetry_cell_setting orthorhombic
_symmetry_space_group_name_Hall '-P 2ac 2ab'
_symmetry_space_group_name_H-M 'P b c a'
_atom_sites_solution_hydrogens difmap
_atom_sites_solution_primary direct
_atom_sites_solution_secondary difmap
_audit_creation_method SHELXL-97
_cell_angle_alpha 90.00
_cell_angle_beta 90.00
_cell_angle_gamma 90.00
_cell_formula_units_Z 8
_cell_length_a 10.463(1)
_cell_length_b 19.225(2)
_cell_length_c 33.429(3)
_cell_measurement_reflns_used 7280
_cell_measurement_temperature 120(2)
_cell_measurement_theta_max 28.9
_cell_measurement_theta_min 2.2
_cell_volume 6724.3(11)
_computing_cell_refinement 'SAINT version 6.28A (Bruker, 2002)'
_computing_data_collection 'SMART version 5.625 (Bruker, 2001)'
_computing_data_reduction 'SAINT version 6.28A (Bruker, 2002)'
_computing_molecular_graphics 'SHELXTL version 6.14 (Bruker, 2003)'
_computing_publication_material 'SHELXTL version 6.14 (Bruker, 2003)'
_computing_structure_refinement 'SHELXTL version 6.14 (Bruker, 2003)'
_computing_structure_solution 'SHELXTL version 6.14 (Bruker, 2003)'
_diffrn_ambient_temperature 120(2)
_diffrn_detector_area_resol_mean 8
_diffrn_measured_fraction_theta_full 0.999
_diffrn_measured_fraction_theta_max 0.999
_diffrn_measurement_device_type 'ProteumM APEX CCD area detector'
_diffrn_measurement_method '\w scans'
_diffrn_radiation_monochromator graphite
_diffrn_radiation_source '60W microfocus Bede Microsource with glass polycapillary optics'
_diffrn_radiation_type MoK\a
_diffrn_radiation_wavelength 0.71073
_diffrn_reflns_av_R_equivalents 0.0469
_diffrn_reflns_av_sigmaI/netI 0.0395
_diffrn_reflns_limit_h_max 14
_diffrn_reflns_limit_h_min -14
_diffrn_reflns_limit_k_max 26
_diffrn_reflns_limit_k_min -26
_diffrn_reflns_limit_l_max 45
_diffrn_reflns_limit_l_min -45
_diffrn_reflns_number 71726
_diffrn_reflns_theta_full 28.99
_diffrn_reflns_theta_max 28.99
_diffrn_reflns_theta_min 2.44
_diffrn_standards_number 0
_exptl_absorpt_coefficient_mu 0.414
_exptl_absorpt_correction_T_max 0.9599
_exptl_absorpt_correction_T_min 0.9125
_exptl_absorpt_correction_type integration
_exptl_absorpt_process_details 'XPREP 6.12 (Bruker,2001)'
_exptl_crystal_colour orange
_exptl_crystal_density_diffrn 1.167
_exptl_crystal_density_method 'not measured'
_exptl_crystal_description brick
_exptl_crystal_F_000 2528
_exptl_crystal_size_max 0.22
_exptl_crystal_size_mid 0.22
_exptl_crystal_size_min 0.10
_refine_diff_density_max 0.456
_refine_diff_density_min -0.768
_refine_diff_density_rms 0.061
_refine_ls_extinction_method none
_refine_ls_goodness_of_fit_ref 0.978
_refine_ls_hydrogen_treatment mixed
_refine_ls_matrix_type full
_refine_ls_number_parameters 370
_refine_ls_number_reflns 8928
_refine_ls_number_restraints 0
_refine_ls_restrained_S_all 0.978
_refine_ls_R_factor_all 0.0502
_refine_ls_R_factor_gt 0.0334
_refine_ls_shift/su_max 0.001
_refine_ls_shift/su_mean 0.000
_refine_ls_structure_factor_coef Fsqd
_refine_ls_weighting_details 'calc w=1/[\s^2^(Fo^2^)+(0.0406P)^2^] where P=(Fo^2^+2Fc^2^)/3'
_refine_ls_weighting_scheme calc
_refine_ls_wR_factor_gt 0.0750
_refine_ls_wR_factor_ref 0.0790
_reflns_number_gt 6757
_reflns_number_total 8928
_reflns_threshold_expression I>2\s(I)
_cod_data_source_file c2dt12061e.txt
_cod_data_source_block 4
_cod_depositor_comments
;
The following automatic conversions were performed:

'_symmetry_cell_setting' value 'Orthorhombic' changed to
'orthorhombic' according to
/home/saulius/struct/CIF-dictionaries/cif_core.dic dictionary named
'cif_core.dic' version 2.4.1 from 2010-06-29.

Automatic conversion script
Id: cif_fix_values 1715 2011-07-08 13:25:40Z adriana 
;
_cod_original_cell_volume 6724(1)
_cod_original_sg_symbol_H-M Pbca
_cod_database_code 7018832

loop_
_symmetry_equiv_pos_as_xyz
'x, y, z'
'-x+1/2, -y, z+1/2'
'-x, y+1/2, -z+1/2'
'x+1/2, -y+1/2, -z'
'-x, -y, -z'
'x-1/2, y, -z-1/2'
'x, -y-1/2, z-1/2'
'-x-1/2, y-1/2, z'

loop_
_atom_site_label
_atom_site_type_symbol
_atom_site_fract_x
_atom_site_fract_y
_atom_site_fract_z
_atom_site_U_iso_or_equiv
_atom_site_adp_type
_atom_site_occupancy
_atom_site_symmetry_multiplicity
_atom_site_calc_flag
_atom_site_refinement_flags
Mo Mo 0.400297(13) 0.199202(7) 0.122064(4) 0.01640(5) Uani 1 1 d .
N1 N 0.45487(14) 0.13411(7) 0.15495(4) 0.0195(3) Uani 1 1 d .
N2 N 0.25019(14) 0.17947(7) 0.10162(4) 0.0217(3) Uani 1 1 d .
N3 N 0.53229(16) 0.20756(9) 0.08100(5) 0.0262(4) Uani 1 1 d .
H3N H 0.5906(18) 0.1837(10) 0.0835(6) 0.019(5) Uiso 1 1 d .
N4 N 0.37238(17) 0.28681(8) 0.15010(5) 0.0223(3) Uani 1 1 d .
H4N H 0.313(2) 0.3024(10) 0.1476(7) 0.028(7) Uiso 1 1 d .
C1 C 0.44525(17) 0.07267(8) 0.17730(5) 0.0198(4) Uani 1 1 d .
C2 C 0.54179(17) 0.02194(9) 0.17220(5) 0.0229(4) Uani 1 1 d .
C3 C 0.53031(19) -0.03964(10) 0.19365(6) 0.0307(4) Uani 1 1 d .
H3 H 0.5936 -0.0747 0.1907 0.037 Uiso 1 1 d R
C4 C 0.4283(2) -0.05111(10) 0.21913(6) 0.0327(5) Uani 1 1 d .
H4 H 0.4221 -0.0939 0.2332 0.039 Uiso 1 1 d R
C5 C 0.33581(19) -0.00086(9) 0.22429(5) 0.0274(4) Uani 1 1 d .
H5 H 0.2666 -0.0094 0.2420 0.033 Uiso 1 1 d R
C6 C 0.34183(18) 0.06237(9) 0.20385(5) 0.0216(4) Uani 1 1 d .
C7 C 0.5338(2) 0.24679(12) 0.04305(6) 0.0397(5) Uani 1 1 d .
C8 C 0.4183(3) 0.29275(18) 0.04084(9) 0.0896(13) Uani 1 1 d .
H8A H 0.3408 0.2641 0.0415 0.105(7) Uiso 1 1 d R
H8B H 0.4204 0.3195 0.0159 0.105(7) Uiso 1 1 d R
H8C H 0.4181 0.3247 0.0637 0.105(7) Uiso 1 1 d R
C9 C 0.6507(3) 0.2921(2) 0.04223(12) 0.1243(19) Uani 1 1 d .
H9A H 0.6445 0.3270 0.0635 0.150(10) Uiso 1 1 d R
H9B H 0.6566 0.3155 0.0162 0.150(10) Uiso 1 1 d R
H9C H 0.7271 0.2636 0.0464 0.150(10) Uiso 1 1 d R
C10 C 0.5382(6) 0.1982(2) 0.00881(8) 0.142(2) Uani 1 1 d .
H10A H 0.6109 0.1664 0.0119 0.141(9) Uiso 1 1 d R
H10B H 0.5474 0.2243 -0.0162 0.141(9) Uiso 1 1 d R
H10C H 0.4586 0.1713 0.0081 0.141(9) Uiso 1 1 d R
C11 C 0.13438(17) 0.15265(9) 0.08815(5) 0.0209(4) Uani 1 1 d .
C12 C 0.13204(18) 0.09274(10) 0.06383(5) 0.0264(4) Uani 1 1 d .
C13 C 0.0131(2) 0.07065(11) 0.05003(6) 0.0368(5) Uani 1 1 d .
H13 H 0.0084 0.0307 0.0334 0.044 Uiso 1 1 d R
C14 C -0.0974(2) 0.10532(12) 0.05983(7) 0.0406(5) Uani 1 1 d .
H14 H -0.1768 0.0900 0.0492 0.049 Uiso 1 1 d R
C15 C -0.09367(19) 0.16218(12) 0.08497(6) 0.0349(5) Uani 1 1 d .
H15 H -0.1711 0.1847 0.0922 0.042 Uiso 1 1 d R
C16 C 0.02107(18) 0.18683(9) 0.09979(5) 0.0253(4) Uani 1 1 d .
C17 C 0.44056(18) 0.32314(9) 0.18248(6) 0.0248(4) Uani 1 1 d .
C18 C 0.5812(2) 0.30239(11) 0.18060(8) 0.0421(6) Uani 1 1 d .
H18A H 0.5892 0.2522 0.1851 0.047(4) Uiso 1 1 d R
H18B H 0.6286 0.3275 0.2014 0.047(4) Uiso 1 1 d R
H18C H 0.6162 0.3142 0.1543 0.047(4) Uiso 1 1 d R
C19 C 0.3824(3) 0.30277(13) 0.22235(6) 0.0557(8) Uani 1 1 d .
H19A H 0.2907 0.3131 0.2221 0.063(5) Uiso 1 1 d R
H19B H 0.4239 0.3291 0.2438 0.063(5) Uiso 1 1 d R
H19C H 0.3952 0.2529 0.2268 0.063(5) Uiso 1 1 d R
C20 C 0.42848(19) 0.40076(9) 0.17569(6) 0.0325(5) Uani 1 1 d .
H20A H 0.4623 0.4126 0.1492 0.038(3) Uiso 1 1 d R
H20B H 0.4770 0.4257 0.1962 0.038(3) Uiso 1 1 d R
H20C H 0.3383 0.4142 0.1772 0.038(3) Uiso 1 1 d R
C21 C 0.64939(18) 0.03405(10) 0.14263(6) 0.0272(4) Uani 1 1 d .
H21 H 0.6662 0.0852 0.1419 0.033 Uiso 1 1 d R
C22 C 0.6063(2) 0.01225(12) 0.10104(7) 0.0435(6) Uani 1 1 d .
H22A H 0.5831 -0.0371 0.1012 0.066(5) Uiso 1 1 d R
H22B H 0.6761 0.0199 0.0820 0.066(5) Uiso 1 1 d R
H22C H 0.5320 0.0400 0.0931 0.066(5) Uiso 1 1 d R
C23 C 0.7743(2) -0.00163(13) 0.15382(7) 0.0476(6) Uani 1 1 d .
H23A H 0.7981 0.0110 0.1812 0.063(4) Uiso 1 1 d R
H23B H 0.8418 0.0132 0.1354 0.063(4) Uiso 1 1 d R
H23C H 0.7634 -0.0522 0.1520 0.063(4) Uiso 1 1 d R
C24 C 0.23893(19) 0.11653(9) 0.21062(6) 0.0277(4) Uani 1 1 d .
H24 H 0.2633 0.1591 0.1953 0.033 Uiso 1 1 d R
C25 C 0.10977(19) 0.09203(11) 0.19494(7) 0.0407(5) Uani 1 1 d .
H25A H 0.1174 0.0799 0.1666 0.047(4) Uiso 1 1 d R
H25B H 0.0467 0.1293 0.1981 0.047(4) Uiso 1 1 d R
H25C H 0.0821 0.0510 0.2101 0.047(4) Uiso 1 1 d R
C26 C 0.2290(2) 0.13677(11) 0.25477(6) 0.0471(6) Uani 1 1 d .
H26A H 0.1992 0.0968 0.2704 0.060(4) Uiso 1 1 d R
H26B H 0.1685 0.1753 0.2578 0.060(4) Uiso 1 1 d R
H26C H 0.3133 0.1512 0.2644 0.060(4) Uiso 1 1 d R
C27 C 0.2521(2) 0.05134(10) 0.05544(6) 0.0345(5) Uani 1 1 d .
H27 H 0.3268 0.0823 0.0610 0.041 Uiso 1 1 d R
C28 C 0.2632(3) 0.02663(18) 0.01255(8) 0.0812(10) Uani 1 1 d .
H28A H 0.1931 -0.0056 0.0065 0.104(7) Uiso 1 1 d R
H28B H 0.3452 0.0029 0.0086 0.104(7) Uiso 1 1 d R
H28C H 0.2581 0.0669 -0.0054 0.104(7) Uiso 1 1 d R
C29 C 0.2601(3) -0.00979(13) 0.08426(9) 0.0689(9) Uani 1 1 d .
H29A H 0.1851 -0.0397 0.0807 0.088(6) Uiso 1 1 d R
H29B H 0.2619 0.0079 0.1118 0.088(6) Uiso 1 1 d R
H29C H 0.3379 -0.0367 0.0790 0.088(6) Uiso 1 1 d R
C30 C 0.02768(19) 0.24830(10) 0.12838(6) 0.0297(4) Uani 1 1 d .
H30 H 0.0982 0.2387 0.1478 0.036 Uiso 1 1 d R
C31 C -0.0949(2) 0.25840(13) 0.15264(7) 0.0464(6) Uani 1 1 d .
H31A H -0.0786 0.2909 0.1747 0.052(4) Uiso 1 1 d R
H31B H -0.1227 0.2136 0.1635 0.052(4) Uiso 1 1 d R
H31C H -0.1618 0.2773 0.1353 0.052(4) Uiso 1 1 d R
C32 C 0.0614(2) 0.31491(10) 0.10616(7) 0.0364(5) Uani 1 1 d .
H32A H -0.0083 0.3273 0.0879 0.039(3) Uiso 1 1 d R
H32B H 0.1400 0.3077 0.0908 0.039(3) Uiso 1 1 d R
H32C H 0.0745 0.3526 0.1255 0.039(3) Uiso 1 1 d R

loop_
_atom_site_aniso_label
_atom_site_aniso_U_11
_atom_site_aniso_U_22
_atom_site_aniso_U_33
_atom_site_aniso_U_23
_atom_site_aniso_U_13
_atom_site_aniso_U_12
Mo 0.01464(7) 0.01619(7) 0.01837(8) -0.00018(6) -0.00081(6) -0.00036(6)
N1 0.0207(8) 0.0165(7) 0.0213(8) 0.0002(6) 0.0019(6) 0.0010(6)
N2 0.0185(7) 0.0222(7) 0.0242(8) -0.0063(6) -0.0014(6) 0.0014(6)
N3 0.0196(8) 0.0348(9) 0.0242(8) 0.0074(7) 0.0003(7) 0.0043(7)
N4 0.0196(9) 0.0185(8) 0.0288(9) -0.0024(6) -0.0052(7) 0.0016(6)
C1 0.0246(9) 0.0168(8) 0.0180(8) -0.0002(7) -0.0056(7) -0.0036(7)
C2 0.0244(10) 0.0214(9) 0.0230(9) 0.0003(7) -0.0082(8) 0.0000(7)
C3 0.0328(11) 0.0223(9) 0.0369(11) 0.0038(8) -0.0111(9) 0.0050(8)
C4 0.0393(12) 0.0259(10) 0.0329(11) 0.0124(8) -0.0122(9) -0.0052(9)
C5 0.0328(11) 0.0272(10) 0.0222(9) 0.0049(8) -0.0042(8) -0.0087(8)
C6 0.0267(10) 0.0206(9) 0.0176(9) -0.0003(7) -0.0038(7) -0.0054(7)
C7 0.0336(12) 0.0584(15) 0.0273(11) 0.0172(10) 0.0068(9) 0.0029(10)
C8 0.077(2) 0.133(3) 0.0593(19) 0.067(2) 0.0194(16) 0.051(2)
C9 0.071(2) 0.166(4) 0.136(3) 0.127(3) -0.028(2) -0.047(2)
C10 0.290(7) 0.115(3) 0.0218(15) 0.0067(18) 0.015(3) 0.021(4)
C11 0.0198(9) 0.0237(9) 0.0194(9) 0.0015(7) -0.0040(7) -0.0057(7)
C12 0.0309(10) 0.0265(9) 0.0216(9) -0.0005(8) -0.0047(8) -0.0048(8)
C13 0.0423(13) 0.0321(11) 0.0359(12) -0.0036(9) -0.0111(10) -0.0143(10)
C14 0.0268(11) 0.0487(13) 0.0463(13) 0.0047(11) -0.0110(10) -0.0161(10)
C15 0.0194(10) 0.0470(13) 0.0383(12) 0.0063(10) -0.0020(9) -0.0050(9)
C16 0.0201(9) 0.0303(10) 0.0254(10) 0.0037(8) 0.0005(7) -0.0031(7)
C17 0.0277(10) 0.0190(8) 0.0277(10) -0.0035(7) -0.0045(8) -0.0061(7)
C18 0.0349(12) 0.0299(11) 0.0615(15) -0.0094(11) -0.0227(11) 0.0025(9)
C19 0.079(2) 0.0597(16) 0.0286(12) -0.0051(11) -0.0006(12) -0.0431(14)
C20 0.0309(11) 0.0204(9) 0.0461(12) -0.0086(9) -0.0045(9) -0.0016(8)
C21 0.0248(10) 0.0256(9) 0.0311(11) 0.0000(8) -0.0041(8) 0.0041(8)
C22 0.0432(14) 0.0525(14) 0.0347(12) -0.0029(11) 0.0047(11) -0.0043(11)
C23 0.0341(12) 0.0607(16) 0.0481(14) 0.0062(12) 0.0030(11) 0.0202(11)
C24 0.0340(11) 0.0209(9) 0.0283(10) 0.0005(8) 0.0103(8) -0.0031(8)
C25 0.0297(12) 0.0310(11) 0.0614(15) 0.0066(10) 0.0052(11) 0.0036(9)
C26 0.0655(17) 0.0366(12) 0.0393(13) -0.0055(10) 0.0246(12) -0.0051(11)
C27 0.0371(11) 0.0280(10) 0.0384(11) -0.0122(9) -0.0081(10) -0.0005(9)
C28 0.075(2) 0.109(3) 0.0598(18) -0.0446(18) -0.0117(16) 0.0345(19)
C29 0.0539(18) 0.0447(15) 0.108(2) 0.0200(16) -0.0049(17) 0.0089(13)
C30 0.0234(10) 0.0357(11) 0.0301(10) -0.0031(8) -0.0003(8) 0.0052(8)
C31 0.0357(13) 0.0576(15) 0.0458(13) -0.0012(12) 0.0108(11) 0.0122(11)
C32 0.0382(12) 0.0330(12) 0.0381(12) -0.0011(9) -0.0028(10) 0.0080(9)

loop_
_atom_type_symbol
_atom_type_description
_atom_type_scat_dispersion_real
_atom_type_scat_dispersion_imag
_atom_type_scat_source
C C 0.0033 0.0016 'International Tables Vol C Tables 4.2.6.8 and 6.1.1.4'
H H 0.0000 0.0000 'International Tables Vol C Tables 4.2.6.8 and 6.1.1.4'
N N 0.0061 0.0033 'International Tables Vol C Tables 4.2.6.8 and 6.1.1.4'
Mo Mo -1.6832 0.6857 'International Tables Vol C Tables 4.2.6.8 and 6.1.1.4'

loop_
_exptl_crystal_face_index_h
_exptl_crystal_face_index_k
_exptl_crystal_face_index_l
_exptl_crystal_face_perp_dist
0.00 0.00 1.00 0.0500
0.00 0.00 -1.00 0.0500
1.00 0.00 0.00 0.1100
-1.00 0.00 0.00 0.1100
0.00 1.00 0.00 0.1100
0.00 -1.00 0.00 0.1100

loop_
_geom_angle_atom_site_label_1
_geom_angle_atom_site_label_2
_geom_angle_atom_site_label_3
_geom_angle
N2 Mo N1 112.32(7)
N2 Mo N4 103.88(7)
N1 Mo N4 111.25(7)
N2 Mo N3 112.14(7)
N1 Mo N3 105.53(7)
N4 Mo N3 111.88(7)
C1 N1 Mo 155.32(13)
C11 N2 Mo 170.28(13)
C7 N3 Mo 130.80(14)
C7 N3 H3N 113.0(15)
Mo N3 H3N 115.8(15)
C17 N4 Mo 133.68(13)
C17 N4 H4N 108.4(18)
Mo N4 H4N 116.8(18)
N1 C1 C6 120.53(16)
N1 C1 C2 117.76(16)
C6 C1 C2 121.71(16)
C3 C2 C1 117.62(17)
C3 C2 C21 122.12(17)
C1 C2 C21 120.18(15)
C4 C3 C2 121.35(18)
C4 C3 H3 119.3
C2 C3 H3 119.3
C5 C4 C3 120.47(18)
C5 C4 H4 119.8
C3 C4 H4 119.7
C4 C5 C6 121.17(18)
C4 C5 H5 119.5
C6 C5 H5 119.4
C5 C6 C1 117.65(17)
C5 C6 C24 119.56(17)
C1 C6 C24 122.80(15)
N3 C7 C10 110.1(2)
N3 C7 C8 109.56(18)
C10 C7 C8 111.1(3)
N3 C7 C9 108.7(2)
C10 C7 C9 109.1(3)
C8 C7 C9 108.3(3)
C7 C8 H8A 109.5
C7 C8 H8B 109.5
H8A C8 H8B 109.5
C7 C8 H8C 109.4
H8A C8 H8C 109.5
H8B C8 H8C 109.5
C7 C9 H9A 109.3
C7 C9 H9B 109.5
H9A C9 H9B 109.5
C7 C9 H9C 109.6
H9A C9 H9C 109.5
H9B C9 H9C 109.5
C7 C10 H10A 109.6
C7 C10 H10B 109.9
H10A C10 H10B 109.4
C7 C10 H10C 109.0
H10A C10 H10C 109.4
H10B C10 H10C 109.5
N2 C11 C12 120.28(16)
N2 C11 C16 118.03(16)
C12 C11 C16 121.68(16)
C13 C12 C11 117.08(18)
C13 C12 C27 121.31(17)
C11 C12 C27 121.47(16)
C14 C13 C12 121.65(19)
C14 C13 H13 119.2
C12 C13 H13 119.1
C13 C14 C15 120.38(19)
C13 C14 H14 119.8
C15 C14 H14 119.8
C14 C15 C16 121.0(2)
C14 C15 H15 119.5
C16 C15 H15 119.5
C15 C16 C11 118.13(18)
C15 C16 C30 122.06(18)
C11 C16 C30 119.81(16)
N4 C17 C20 108.46(16)
N4 C17 C19 109.22(16)
C20 C17 C19 110.65(18)
N4 C17 C18 108.23(16)
C20 C17 C18 109.38(16)
C19 C17 C18 110.83(19)
C17 C18 H18A 109.4
C17 C18 H18B 109.3
H18A C18 H18B 109.5
C17 C18 H18C 109.7
H18A C18 H18C 109.5
H18B C18 H18C 109.5
C17 C19 H19A 109.5
C17 C19 H19B 109.5
H19A C19 H19B 109.5
C17 C19 H19C 109.4
H19A C19 H19C 109.5
H19B C19 H19C 109.5
C17 C20 H20A 109.5
C17 C20 H20B 109.5
H20A C20 H20B 109.5
C17 C20 H20C 109.5
H20A C20 H20C 109.5
H20B C20 H20C 109.5
C2 C21 C22 109.51(16)
C2 C21 C23 114.06(16)
C22 C21 C23 110.79(17)
C2 C21 H21 107.3
C22 C21 H21 107.5
C23 C21 H21 107.3
C21 C22 H22A 109.6
C21 C22 H22B 109.4
H22A C22 H22B 109.5
C21 C22 H22C 109.4
H22A C22 H22C 109.5
H22B C22 H22C 109.5
C21 C23 H23A 109.6
C21 C23 H23B 109.4
H23A C23 H23B 109.5
C21 C23 H23C 109.4
H23A C23 H23C 109.5
H23B C23 H23C 109.5
C6 C24 C25 111.49(15)
C6 C24 C26 111.55(17)
C25 C24 C26 110.50(18)
C6 C24 H24 107.7
C25 C24 H24 107.6
C26 C24 H24 107.7
C24 C25 H25A 109.5
C24 C25 H25B 109.5
H25A C25 H25B 109.5
C24 C25 H25C 109.4
H25A C25 H25C 109.5
H25B C25 H25C 109.5
C24 C26 H26A 109.6
C24 C26 H26B 109.6
H26A C26 H26B 109.5
C24 C26 H26C 109.2
H26A C26 H26C 109.5
H26B C26 H26C 109.5
C12 C27 C28 113.81(19)
C12 C27 C29 109.53(19)
C28 C27 C29 110.7(2)
C12 C27 H27 107.5
C28 C27 H27 107.6
C29 C27 H27 107.5
C27 C28 H28A 109.6
C27 C28 H28B 109.8
H28A C28 H28B 109.5
C27 C28 H28C 109.1
H28A C28 H28C 109.5
H28B C28 H28C 109.5
C27 C29 H29A 109.4
C27 C29 H29B 109.1
H29A C29 H29B 109.5
C27 C29 H29C 109.9
H29A C29 H29C 109.5
H29B C29 H29C 109.5
C16 C30 C32 110.96(16)
C16 C30 C31 113.18(17)
C32 C30 C31 110.26(17)
C16 C30 H30 107.3
C32 C30 H30 107.5
C31 C30 H30 107.3
C30 C31 H31A 109.5
C30 C31 H31B 109.5
H31A C31 H31B 109.5
C30 C31 H31C 109.4
H31A C31 H31C 109.5
H31B C31 H31C 109.5
C30 C32 H32A 109.6
C30 C32 H32B 109.4
H32A C32 H32B 109.5
C30 C32 H32C 109.4
H32A C32 H32C 109.5
H32B C32 H32C 109.5

loop_
_geom_bond_atom_site_label_1
_geom_bond_atom_site_label_2
_geom_bond_distance
Mo N2 1.7543(15)
Mo N1 1.7609(14)
Mo N4 1.9495(16)
Mo N3 1.9537(16)
N1 C1 1.401(2)
N2 C11 1.392(2)
N3 C7 1.476(2)
N3 H3N 0.768(19)
N4 C17 1.473(2)
N4 H4N 0.69(2)
C1 C6 1.413(2)
C1 C2 1.414(2)
C2 C3 1.389(2)
C2 C21 1.516(3)
C3 C4 1.383(3)
C3 H3 0.9501
C4 C5 1.378(3)
C4 H4 0.9500
C5 C6 1.396(2)
C5 H5 0.9500
C6 C24 1.515(3)
C7 C10 1.478(4)
C7 C8 1.499(3)
C7 C9 1.502(4)
C8 H8A 0.9800
C8 H8B 0.9801
C8 H8C 0.9800
C9 H9A 0.9801
C9 H9B 0.9801
C9 H9C 0.9800
C10 H10A 0.9804
C10 H10B 0.9802
C10 H10C 0.9802
C11 C12 1.410(2)
C11 C16 1.410(3)
C12 C13 1.394(3)
C12 C27 1.513(3)
C13 C14 1.374(3)
C13 H13 0.9500
C14 C15 1.379(3)
C14 H14 0.9500
C15 C16 1.382(3)
C15 H15 0.9500
C16 C30 1.521(3)
C17 C20 1.515(3)
C17 C19 1.516(3)
C17 C18 1.526(3)
C18 H18A 0.9800
C18 H18B 0.9800
C18 H18C 0.9799
C19 H19A 0.9800
C19 H19B 0.9800
C19 H19C 0.9802
C20 H20A 0.9800
C20 H20B 0.9799
C20 H20C 0.9801
C21 C22 1.520(3)
C21 C23 1.523(3)
C21 H21 1.0001
C22 H22A 0.9802
C22 H22B 0.9799
C22 H22C 0.9799
C23 H23A 0.9798
C23 H23B 0.9801
C23 H23C 0.9800
C24 C25 1.524(3)
C24 C26 1.530(3)
C24 H24 1.0000
C25 H25A 0.9800
C25 H25B 0.9801
C25 H25C 0.9801
C26 H26A 0.9800
C26 H26B 0.9799
C26 H26C 0.9799
C27 C28 1.515(3)
C27 C29 1.522(3)
C27 H27 1.0001
C28 H28A 0.9799
C28 H28B 0.9800
C28 H28C 0.9800
C29 H29A 0.9800
C29 H29B 0.9800
C29 H29C 0.9800
C30 C32 1.522(3)
C30 C31 1.530(3)
C30 H30 0.9998
C31 H31A 0.9800
C31 H31B 0.9800
C31 H31C 0.9801
C32 H32A 0.9801
C32 H32B 0.9800
C32 H32C 0.9799

loop_
_geom_torsion_atom_site_label_1
_geom_torsion_atom_site_label_2
_geom_torsion_atom_site_label_3
_geom_torsion_atom_site_label_4
_geom_torsion
N2 Mo N1 C1 -6.2(3)
N4 Mo N1 C1 109.8(3)
N3 Mo N1 C1 -128.7(3)
N2 Mo N3 C7 48.9(2)
N1 Mo N3 C7 171.48(18)
N4 Mo N3 C7 -67.39(19)
N2 Mo N4 C17 159.33(17)
N1 Mo N4 C17 38.27(19)
N3 Mo N4 C17 -79.49(18)
Mo N1 C1 C6 -52.6(4)
Mo N1 C1 C2 127.2(3)
N1 C1 C2 C3 -178.43(16)
C6 C1 C2 C3 1.4(3)
N1 C1 C2 C21 -1.4(2)
C6 C1 C2 C21 178.38(16)
C1 C2 C3 C4 0.0(3)
C21 C2 C3 C4 -176.96(18)
C2 C3 C4 C5 -0.9(3)
C3 C4 C5 C6 0.5(3)
C4 C5 C6 C1 0.8(3)
C4 C5 C6 C24 -179.45(17)
N1 C1 C6 C5 178.06(15)
C2 C1 C6 C5 -1.8(3)
N1 C1 C6 C24 -1.7(3)
C2 C1 C6 C24 178.47(16)
Mo N3 C7 C10 -114.1(3)
Mo N3 C7 C8 8.3(3)
Mo N3 C7 C9 126.5(2)
N2 C11 C12 C13 -177.28(17)
C16 C11 C12 C13 3.2(3)
N2 C11 C12 C27 6.9(3)
C16 C11 C12 C27 -172.64(17)
C11 C12 C13 C14 -0.4(3)
C27 C12 C13 C14 175.4(2)
C12 C13 C14 C15 -2.2(3)
C13 C14 C15 C16 2.1(3)
C14 C15 C16 C11 0.7(3)
C14 C15 C16 C30 -178.45(18)
N2 C11 C16 C15 177.11(17)
C12 C11 C16 C15 -3.4(3)
N2 C11 C16 C30 -3.7(2)
C12 C11 C16 C30 175.79(16)
Mo N4 C17 C20 146.62(15)
Mo N4 C17 C19 -92.7(2)
Mo N4 C17 C18 28.1(2)
C3 C2 C21 C22 92.4(2)
C1 C2 C21 C22 -84.4(2)
C3 C2 C21 C23 -32.4(3)
C1 C2 C21 C23 150.80(18)
C5 C6 C24 C25 -66.6(2)
C1 C6 C24 C25 113.2(2)
C5 C6 C24 C26 57.5(2)
C1 C6 C24 C26 -122.77(19)
C13 C12 C27 C28 45.2(3)
C11 C12 C27 C28 -139.1(2)
C13 C12 C27 C29 -79.2(2)
C11 C12 C27 C29 96.5(2)
C15 C16 C30 C32 -99.1(2)
C11 C16 C30 C32 81.8(2)
C15 C16 C30 C31 25.5(3)
C11 C16 C30 C31 -153.63(18)
